data_7236131
loop_
_publ_author_name
'Kitschke, Philipp'
'Walter, Marc'
'R\"uffer, Tobias'
'Seifert, Andreas'
'Speck, Florian'
'Seyller, Thomas'
'Spange, Stefan'
'Lang, Heinrich'
'Auer, Alexander A.'
'Kovalenko, Maksym V.'
'Mehring, Michael'

_publ_section_title
;
 Porous Ge@C materials via twin polymerization of germanium(ii) salicyl
 alcoholates for Li-ion batteries
;
_journal_issue 7
_journal_name_full 'Journal of Materials Chemistry A'
_journal_page_first 2705
_journal_paper_doi 10.1039/C5TA09891B
_journal_volume 4
_journal_year 2016
_chemical_formula_moiety 'C16 H16 Ge2 O4'
_chemical_formula_sum 'C16 H16 Ge2 O4'
_chemical_formula_weight 417.47
_space_group_crystal_system triclinic
_space_group_IT_number 2
_space_group_name_Hall '-P 1'
_space_group_name_H-M_alt 'P -1'
_atom_sites_solution_hydrogens geom
_audit_creation_method SHELXL-2013
_audit_update_record
;
2015-11-23 deposited with the CCDC.
2016-01-21 downloaded from the CCDC.
;
_cell_angle_alpha 78.607(11)
_cell_angle_beta 81.131(14)
_cell_angle_gamma 89.160(11)
_cell_formula_units_Z 1
_cell_length_a 5.0400(8)
_cell_length_b 5.7142(6)
_cell_length_c 13.393(2)
_cell_measurement_reflns_used 1095
_cell_measurement_temperature 110
_cell_measurement_theta_max 27.7310
_cell_measurement_theta_min 4.0630
_cell_volume 373.54(9)
_computing_cell_refinement
;
CrysAlisPro, Agilent Technologies,
Version 1.171.37.31 (release 14-01-2014 CrysAlis171 .NET)
(compiled Jan 14 2014,18:38:05)
;
_computing_data_collection
;
CrysAlisPro, Agilent Technologies,
Version 1.171.37.31 (release 14-01-2014 CrysAlis171 .NET)
(compiled Jan 14 2014,18:38:05)
;
_computing_data_reduction
;
CrysAlisPro, Agilent Technologies,
Version 1.171.37.31 (release 14-01-2014 CrysAlis171 .NET)
(compiled Jan 14 2014,18:38:05)
;
_computing_structure_refinement 'SHELXL-2013 (Sheldrick, 2013)'
_computing_structure_solution 'SHELXS-2013 (Sheldrick, 2013)'
_diffrn_ambient_temperature 110
_diffrn_measured_fraction_theta_full 0.998
_diffrn_measured_fraction_theta_max 0.998
_diffrn_measurement_device_type 'oxford gemini s'
_diffrn_measurement_method '\w scans'
_diffrn_orient_matrix_UB_11 0.0252138000
_diffrn_orient_matrix_UB_12 0.0027629000
_diffrn_orient_matrix_UB_13 0.0504175000
_diffrn_orient_matrix_UB_21 0.1318722000
_diffrn_orient_matrix_UB_22 0.0445043000
_diffrn_orient_matrix_UB_23 -0.0205620000
_diffrn_orient_matrix_UB_31 -0.0476196000
_diffrn_orient_matrix_UB_32 0.1185313000
_diffrn_orient_matrix_UB_33 -0.0050018000
_diffrn_radiation_type MoK\a
_diffrn_radiation_wavelength 0.71073
_diffrn_reflns_av_R_equivalents 0.0612
_diffrn_reflns_av_unetI/netI 0.0246
_diffrn_reflns_Laue_measured_fraction_full 0.998
_diffrn_reflns_Laue_measured_fraction_max 0.998
_diffrn_reflns_limit_h_max 5
_diffrn_reflns_limit_h_min -5
_diffrn_reflns_limit_k_max 6
_diffrn_reflns_limit_k_min -6
_diffrn_reflns_limit_l_max 15
_diffrn_reflns_limit_l_min -15
_diffrn_reflns_number 1656
_diffrn_reflns_point_group_measured_fraction_full 0.998
_diffrn_reflns_point_group_measured_fraction_max 0.998
_diffrn_reflns_theta_full 25.000
_diffrn_reflns_theta_max 24.991
_diffrn_reflns_theta_min 3.141
_exptl_absorpt_coefficient_mu 4.019
_exptl_absorpt_correction_T_max 1.00000
_exptl_absorpt_correction_T_min 0.50052
_exptl_absorpt_correction_type multi-scan
_exptl_absorpt_process_details
;
CrysAlisPro, Agilent Technologies,
Version 1.171.37.31 (release 14-01-2014 CrysAlis171 .NET)
(compiled Jan 14 2014,18:38:05)
Empirical absorption correction using spherical harmonics,
 implemented in SCALE3 ABSPACK scaling algorithm.
Empirical absorption correction using spherical harmonics,
 implemented in SCALE3 ABSPACK scaling algorithm.
;
_exptl_crystal_colour colorless
_exptl_crystal_density_diffrn 1.856
_exptl_crystal_description plate
_exptl_crystal_F_000 208
_exptl_crystal_size_max 0.4974
_exptl_crystal_size_mid 0.4881
_exptl_crystal_size_min 0.0897
_refine_diff_density_max 1.495
_refine_diff_density_min -1.544
_refine_diff_density_rms 0.237
_refine_ls_extinction_method none
_refine_ls_goodness_of_fit_ref 1.104
_refine_ls_hydrogen_treatment constr
_refine_ls_matrix_type full
_refine_ls_number_parameters 101
_refine_ls_number_reflns 1656
_refine_ls_number_restraints 0
_refine_ls_restrained_S_all 1.104
_refine_ls_R_factor_all 0.0620
_refine_ls_R_factor_gt 0.0597
_refine_ls_shift/su_max 0.014
_refine_ls_shift/su_mean 0.002
_refine_ls_structure_factor_coef Fsqd
_refine_ls_weighting_details 'w=1/[\s^2^(Fo^2^)+(0.1321P)^2^+2.0827P] where P=(Fo^2^+2Fc^2^)/3'
_refine_ls_weighting_scheme calc
_refine_ls_wR_factor_gt 0.1783
_refine_ls_wR_factor_ref 0.1798
_reflns_Friedel_coverage 0.000
_reflns_number_gt 1558
_reflns_number_total 1656
_reflns_threshold_expression 'I > 2\s(I)'
_cod_data_source_file c5ta09891b2.cif
_cod_data_source_block shelx
_cod_database_code 7236131
_shelx_space_group_comment
;
The symmetry employed for this shelxl refinement is uniquely defined
by the following loop, which should always be used as a source of
symmetry information in preference to the above space-group names.
They are only intended as comments.
;
_cell_oxdiff_twin_number 2
_diffrn_oxdiff_twin_integration_method simultaneous
_shelxl_version_number 2013-4

loop_
_space_group_symop_operation_xyz
'x, y, z'
'-x, -y, -z'

loop_
_atom_site_label
_atom_site_type_symbol
_atom_site_fract_x
_atom_site_fract_y
_atom_site_fract_z
_atom_site_U_iso_or_equiv
_atom_site_adp_type
_atom_site_occupancy
_atom_site_site_symmetry_order
_atom_site_calc_flag
_atom_site_refinement_flags_posn
_atom_site_refinement_flags_adp
C1 C -0.005(2) 0.3169(16) 0.3142(8) 0.015(2) Uani 1 1 d . .
C2 C -0.193(2) 0.2242(16) 0.2645(7) 0.016(2) Uani 1 1 d . .
H2 H -0.2602 0.0698 0.2900 0.019 Uiso 1 1 calc R U
C3 C -0.277(2) 0.3574(18) 0.1791(8) 0.019(2) Uani 1 1 d . .
H3 H -0.3996 0.2895 0.1473 0.023 Uiso 1 1 calc R U
C4 C -0.188(2) 0.5908(17) 0.1378(7) 0.017(2) Uani 1 1 d . .
C5 C -0.0069(18) 0.6826(16) 0.1888(7) 0.016(2) Uani 1 1 d . .
H5 H 0.0556 0.8386 0.1636 0.019 Uiso 1 1 calc R U
C6 C 0.0861(19) 0.5538(17) 0.2756(7) 0.014(2) Uani 1 1 d . .
C7 C 0.276(2) 0.6620(17) 0.3308(7) 0.015(2) Uani 1 1 d . .
H7A H 0.4522 0.5934 0.3186 0.018 Uiso 1 1 calc R U
H7B H 0.2922 0.8326 0.3042 0.018 Uiso 1 1 calc R U
C8 C -0.283(2) 0.7378(18) 0.0441(8) 0.021(2) Uani 1 1 d . .
H8A H -0.4066 0.6442 0.0195 0.032 Uiso 1 1 calc R U
H8B H -0.1325 0.7858 -0.0090 0.032 Uiso 1 1 calc R U
H8C H -0.3723 0.8769 0.0620 0.032 Uiso 1 1 calc R U
O1 O 0.0866(14) 0.1783(11) 0.3956(5) 0.0159(14) Uani 1 1 d . .
O2 O 0.1776(14) 0.6176(11) 0.4414(5) 0.0157(14) Uani 1 1 d . .
Ge1 Ge 0.1836(2) 0.27632(18) 0.50974(8) 0.0143(4) Uani 1 1 d . .

loop_
_atom_site_aniso_label
_atom_site_aniso_U_11
_atom_site_aniso_U_22
_atom_site_aniso_U_33
_atom_site_aniso_U_23
_atom_site_aniso_U_13
_atom_site_aniso_U_12
C1 0.016(5) 0.008(5) 0.023(5) -0.006(4) -0.004(4) 0.007(4)
C2 0.020(6) 0.008(4) 0.021(5) -0.003(4) -0.005(4) 0.002(4)
C3 0.017(6) 0.016(5) 0.025(6) -0.008(4) -0.006(4) 0.002(4)
C4 0.018(5) 0.016(5) 0.016(5) 0.000(4) 0.000(4) 0.002(4)
C5 0.019(7) 0.007(4) 0.017(5) 0.001(4) 0.005(4) -0.002(4)
C6 0.014(5) 0.011(5) 0.020(5) -0.009(4) 0.002(4) 0.002(4)
C7 0.013(5) 0.014(5) 0.017(5) -0.004(4) 0.000(4) -0.006(4)
C8 0.020(6) 0.020(6) 0.022(5) 0.001(4) -0.004(4) 0.002(4)
O1 0.024(4) 0.008(3) 0.015(3) 0.000(3) -0.006(3) 0.004(3)
O2 0.014(4) 0.014(3) 0.020(3) -0.003(3) -0.004(3) 0.000(3)
Ge1 0.0118(6) 0.0133(5) 0.0178(5) -0.0029(3) -0.0026(5) -0.0004(5)

loop_
_atom_type_symbol
_atom_type_description
_atom_type_scat_dispersion_real
_atom_type_scat_dispersion_imag
_atom_type_scat_source
C C 0.0033 0.0016 'International Tables Vol C Tables 4.2.6.8 and 6.1.1.4'
O O 0.0106 0.0060 'International Tables Vol C Tables 4.2.6.8 and 6.1.1.4'
Ge Ge 0.1547 1.8001 'International Tables Vol C Tables 4.2.6.8 and 6.1.1.4'
H H 0.0000 0.0000 'International Tables Vol C Tables 4.2.6.8 and 6.1.1.4'

loop_
_exptl_crystal_face_index_h
_exptl_crystal_face_index_k
_exptl_crystal_face_index_l
_exptl_crystal_face_perp_dist
_exptl_oxdiff_crystal_face_indexfrac_h
_exptl_oxdiff_crystal_face_indexfrac_k
_exptl_oxdiff_crystal_face_indexfrac_l
_exptl_oxdiff_crystal_face_x
_exptl_oxdiff_crystal_face_y
_exptl_oxdiff_crystal_face_z
-7 0 2 0.2143 -6.9919 0.0021 1.5118 -0.1001 -0.9530 0.3256
0 0 18 0.0512 0.0236 -0.0097 18.0014 0.9082 -0.3675 -0.0923
0 0 -18 0.0385 -0.0236 0.0097 -18.0014 -0.9082 0.3675 0.0923
0 -8 0 0.2738 -0.1875 -7.9969 -0.0901 -0.0314 -0.3788 -0.9385
7 0 -2 0.2401 6.9919 -0.0021 -1.5118 0.1001 0.9530 -0.3256
0 8 0 0.1907 0.1875 7.9969 0.0901 0.0314 0.3788 0.9385

loop_
_geom_angle_atom_site_label_1
_geom_angle_atom_site_label_2
_geom_angle_atom_site_label_3
_geom_angle
_geom_angle_site_symmetry_1
_geom_angle_site_symmetry_3
O1 C1 C2 120.1(8) . .
O1 C1 C6 121.9(9) . .
C2 C1 C6 118.0(9) . .
C3 C2 C1 120.9(9) . .
C3 C2 H2 119.5 . .
C1 C2 H2 119.5 . .
C2 C3 C4 122.5(10) . .
C2 C3 H3 118.7 . .
C4 C3 H3 118.7 . .
C5 C4 C3 116.1(9) . .
C5 C4 C8 121.5(9) . .
C3 C4 C8 122.4(10) . .
C4 C5 C6 123.5(9) . .
C4 C5 H5 118.3 . .
C6 C5 H5 118.3 . .
C5 C6 C1 118.9(9) . .
C5 C6 C7 122.0(9) . .
C1 C6 C7 119.1(9) . .
O2 C7 C6 110.3(8) . .
O2 C7 H7A 109.6 . .
C6 C7 H7A 109.6 . .
O2 C7 H7B 109.6 . .
C6 C7 H7B 109.6 . .
H7A C7 H7B 108.1 . .
C4 C8 H8A 109.5 . .
C4 C8 H8B 109.5 . .
H8A C8 H8B 109.5 . .
C4 C8 H8C 109.5 . .
H8A C8 H8C 109.5 . .
H8B C8 H8C 109.5 . .
C1 O1 Ge1 127.1(6) . .
C7 O2 Ge1 119.1(6) . 2_566
C7 O2 Ge1 113.8(5) . .
Ge1 O2 Ge1 104.6(3) 2_566 .
O1 Ge1 O2 94.9(3) . 2_566
O1 Ge1 O2 91.6(3) . .
O2 Ge1 O2 75.4(3) 2_566 .

loop_
_geom_bond_atom_site_label_1
_geom_bond_atom_site_label_2
_geom_bond_distance
_geom_bond_site_symmetry_2
C1 O1 1.354(12) .
C1 C2 1.401(14) .
C1 C6 1.406(14) .
C2 C3 1.367(14) .
C2 H2 0.9300 .
C3 C4 1.392(14) .
C3 H3 0.9300 .
C4 C5 1.385(14) .
C4 C8 1.508(14) .
C5 C6 1.391(14) .
C5 H5 0.9300 .
C6 C7 1.503(13) .
C7 O2 1.460(12) .
C7 H7A 0.9700 .
C7 H7B 0.9700 .
C8 H8A 0.9600 .
C8 H8B 0.9600 .
C8 H8C 0.9600 .
O1 Ge1 1.862(7) .
O2 Ge1 1.966(7) 2_566
O2 Ge1 1.986(6) .
Ge1 O2 1.966(7) 2_566

loop_
_geom_torsion_atom_site_label_1
_geom_torsion_atom_site_label_2
_geom_torsion_atom_site_label_3
_geom_torsion_atom_site_label_4
_geom_torsion
_geom_torsion_site_symmetry_4
O1 C1 C2 C3 -176.7(9) .
C6 C1 C2 C3 2.1(15) .
C1 C2 C3 C4 -1.1(16) .
C2 C3 C4 C5 -0.3(15) .
C2 C3 C4 C8 -179.5(9) .
C3 C4 C5 C6 0.6(15) .
C8 C4 C5 C6 179.8(9) .
C4 C5 C6 C1 0.5(15) .
C4 C5 C6 C7 -178.1(9) .
O1 C1 C6 C5 177.0(8) .
C2 C1 C6 C5 -1.8(14) .
O1 C1 C6 C7 -4.4(14) .
C2 C1 C6 C7 176.8(9) .
C5 C6 C7 O2 130.6(9) .
C1 C6 C7 O2 -47.9(12) .
C2 C1 O1 Ge1 -146.7(8) .
C6 C1 O1 Ge1 34.5(13) .
C6 C7 O2 Ge1 -56.6(9) 2_566
C6 C7 O2 Ge1 67.5(9) .
C1 O1 Ge1 O2 63.3(8) 2_566
C1 O1 Ge1 O2 -12.2(8) .

loop_
_cell_oxdiff_twin_id
_cell_oxdiff_twin_matrix_11
_cell_oxdiff_twin_matrix_12
_cell_oxdiff_twin_matrix_13
_cell_oxdiff_twin_matrix_21
_cell_oxdiff_twin_matrix_22
_cell_oxdiff_twin_matrix_23
_cell_oxdiff_twin_matrix_31
_cell_oxdiff_twin_matrix_32
_cell_oxdiff_twin_matrix_33
1 1.0000 0.0000 0.0000 0.0000 1.0000 0.0000 0.0000 0.0000 1.0000
2 0.9991 -0.0238 -0.0014 0.0003 -0.9989 0.0002 0.7820 -0.0108 -0.9999

loop_
_diffrn_oxdiff_twin_id
_diffrn_oxdiff_twin_ratio
_diffrn_oxdiff_twin_reflns_isolated
_diffrn_oxdiff_twin_reflns_overlapped
1 0.4617 459 1705
2 0.5383 463 1705
